data_4082696
loop_
_publ_author_name
'Alvarez, M. Angeles'
'Garc\'ia, M. Esther'
'Men\'endez, Sonia'
'Ruiz, Miguel A.'

_publ_section_title
;
 Reactions of the Carbyne-Bridged Radical Complex
 [Mo2(\h5-C5H5)2(\m-CPh)(\m-PCy2)(\m-CO)]+with Bidentate Ligands Having
 E--H Bonds (E = O, S, N)
;
_journal_issue 5
_journal_name_full Organometallics
_journal_page_first 1181
_journal_paper_doi 10.1021/om401192m
_journal_volume 33
_journal_year 2014
_chemical_compound_source 'synthesis as described'
_chemical_formula_moiety 'C32 H12 B F24, C36 H42 Mo2 O2 P'
_chemical_formula_sum 'C68 H54 B F24 Mo2 O2 P'
_chemical_formula_weight 1592.77
_space_group_IT_number 2
_symmetry_cell_setting triclinic
_symmetry_Int_Tables_number 2
_symmetry_space_group_name_Hall '-P 1'
_symmetry_space_group_name_H-M 'P -1'
_atom_sites_solution_hydrogens geom
_atom_sites_solution_primary direct
_atom_sites_solution_secondary difmap
_audit_conform_dict_location ftp://ftp.iucr.org/pub/cif_core.dic
_audit_conform_dict_name cif_core.dic
_audit_conform_dict_version 2.4
_audit_creation_date 2014-01-27T17:01:40-00:00
_audit_creation_method 'WinGX routine CIF_UPDATE'
_cell_angle_alpha 90.047(5)
_cell_angle_beta 90.120(5)
_cell_angle_gamma 91.407(5)
_cell_formula_units_Z 2
_cell_length_a 14.051(5)
_cell_length_b 14.551(5)
_cell_length_c 15.927(5)
_cell_measurement_reflns_used 1994
_cell_measurement_temperature 100.0(1)
_cell_measurement_theta_max 19.826
_cell_measurement_theta_min 2.365
_cell_measurement_wavelength 0.71073
_cell_volume 3255.4(19)
_computing_cell_refinement 'BRUKER APEX'
_computing_data_collection 'BRUKER APEX'
_computing_molecular_graphics 'Ortep-3 for Windows (Farrugia, 1997)'
_computing_publication_material 'WinGX publication routines (Farrugia, 1999)'
_computing_structure_refinement 'SHELXL-97 (Sheldrick, 2008)'
_computing_structure_solution 'SIR-92 (Altomare, 1994)'
_diffrn_ambient_temperature 100.0(1)
_diffrn_measured_fraction_theta_full 0.985
_diffrn_measured_fraction_theta_max 0.985
_diffrn_measurement_device 'four-circle diffractometer'
_diffrn_measurement_device_type 'BRUKER APPEX-II CCD'
_diffrn_measurement_method 'omega/phi scans'
_diffrn_radiation_monochromator graphite
_diffrn_radiation_probe x-ray
_diffrn_radiation_source 'fine-focus sealed tube'
_diffrn_radiation_type MoK\a
_diffrn_radiation_wavelength 0.71073
_diffrn_reflns_av_R_equivalents 0.0850
_diffrn_reflns_av_unetI/netI 0.0904
_diffrn_reflns_limit_h_max 17
_diffrn_reflns_limit_h_min -17
_diffrn_reflns_limit_k_max 17
_diffrn_reflns_limit_k_min -17
_diffrn_reflns_limit_l_max 19
_diffrn_reflns_limit_l_min 0
_diffrn_reflns_number 48834
_diffrn_reflns_theta_full 25.68
_diffrn_reflns_theta_max 25.68
_diffrn_reflns_theta_min 1.28
_exptl_absorpt_coefficient_mu 0.524
_exptl_absorpt_correction_T_max 1.0000
_exptl_absorpt_correction_T_min 0.8637
_exptl_absorpt_correction_type multi-scan
_exptl_absorpt_process_details 'BRUKER Sadabs'
_exptl_crystal_colour brown
_exptl_crystal_density_diffrn 1.625
_exptl_crystal_density_method 'not measured'
_exptl_crystal_description plate
_exptl_crystal_F_000 1596
_exptl_crystal_size_max 0.25
_exptl_crystal_size_mid 0.24
_exptl_crystal_size_min 0.02
_refine_diff_density_max 1.453
_refine_diff_density_min -0.904
_refine_diff_density_rms 0.123
_refine_ls_extinction_method none
_refine_ls_goodness_of_fit_ref 1.024
_refine_ls_hydrogen_treatment constr
_refine_ls_matrix_type full
_refine_ls_number_parameters 861
_refine_ls_number_reflns 12179
_refine_ls_number_restraints 22
_refine_ls_restrained_S_all 1.024
_refine_ls_R_factor_all 0.0901
_refine_ls_R_factor_gt 0.0617
_refine_ls_shift/su_max 0.004
_refine_ls_shift/su_mean 0
_refine_ls_structure_factor_coef Fsqd
_refine_ls_weighting_details 'calc w=1/[\s^2^(Fo^2^)+(0.0459P)^2^+10.9903P] where P=(Fo^2^+2Fc^2^)/3'
_refine_ls_weighting_scheme calc
_refine_ls_wR_factor_gt 0.1261
_refine_ls_wR_factor_ref 0.1393
_reflns_number_gt 9373
_reflns_number_total 12179
_reflns_threshold_expression >2\s(I)
_cod_data_source_file om401192m_si_002.cif
_cod_data_source_block compound8p
_cod_depositor_comments
;
 Removing duplicate rows from the ATOM_TYPE loop.

 Antanas Vaitkus,
 2018-08-10

The following automatic conversions were performed:
'_diffrn_radiation_monochromador' tag replaced with
'_diffrn_radiation_monochromator'.

Automatic conversion script
Id: cif_correct_tags 1440 2010-10-19 06:21:57Z saulius 
;
_cod_database_code 4082696

loop_
_symmetry_equiv_pos_as_xyz
'x, y, z'
'-x, -y, -z'

loop_
_atom_site_label
_atom_site_type_symbol
_atom_site_fract_x
_atom_site_fract_y
_atom_site_fract_z
_atom_site_U_iso_or_equiv
_atom_site_adp_type
_atom_site_occupancy
_atom_site_symmetry_multiplicity
_atom_site_calc_flag
_atom_site_refinement_flags
_atom_site_disorder_assembly
_atom_site_disorder_group
Mo1 Mo 0.49269(4) 0.81008(5) 0.82698(4) 0.01859(16) Uani 1 1 d . . .
Mo2 Mo 0.51475(4) 0.81078(5) 0.66643(4) 0.02143(17) Uani 1 1 d . . .
P1 P 0.58577(13) 0.92502(13) 0.75701(16) 0.0263(5) Uani 1 1 d . A .
O1 O 0.5807(4) 0.7001(4) 0.8245(3) 0.0272(12) Uani 1 1 d . A .
O2 O 0.6004(4) 0.7013(3) 0.6863(3) 0.0240(12) Uani 1 1 d . A .
C1 C 0.6097(5) 0.6626(4) 0.7558(6) 0.0223(15) Uani 1 1 d . . .
C2 C 0.6515(5) 0.5704(4) 0.7593(6) 0.0225(17) Uani 1 1 d . A .
C3 C 0.6690(5) 0.5285(5) 0.8384(5) 0.0201(16) Uani 1 1 d . . .
H3 H 0.6552 0.5587 0.8882 0.024 Uiso 1 1 calc R A .
C4 C 0.7073(5) 0.4414(5) 0.8392(5) 0.0268(18) Uani 1 1 d . A .
H4 H 0.7206 0.413 0.8901 0.032 Uiso 1 1 calc R . .
C5 C 0.7255(5) 0.3968(5) 0.7646(6) 0.032(2) Uani 1 1 d . . .
H5 H 0.7504 0.3382 0.7656 0.038 Uiso 1 1 calc R A .
C6 C 0.7072(5) 0.4379(5) 0.6891(5) 0.0249(19) Uani 1 1 d . A .
H6 H 0.7192 0.4072 0.6391 0.03 Uiso 1 1 calc R . .
C7 C 0.6710(5) 0.5251(5) 0.6878(5) 0.0206(17) Uani 1 1 d . . .
H7 H 0.6597 0.5533 0.6365 0.025 Uiso 1 1 calc R A .
C8 C 0.3999(5) 0.7905(5) 0.7353(5) 0.0242(18) Uani 1 1 d . A .
C9 C 0.2955(5) 0.7816(5) 0.7244(4) 0.0216(17) Uani 1 1 d . . .
C10 C 0.2482(5) 0.6998(5) 0.7417(7) 0.036(2) Uani 1 1 d . A .
H10 H 0.2825 0.6493 0.759 0.043 Uiso 1 1 calc R . .
C11 C 0.1501(6) 0.6918(6) 0.7336(7) 0.045(3) Uani 1 1 d . . .
H11 H 0.1193 0.636 0.7452 0.054 Uiso 1 1 calc R A .
C12 C 0.0982(6) 0.7654(6) 0.7087(6) 0.038(2) Uani 1 1 d . A .
H12 H 0.0323 0.7598 0.7039 0.046 Uiso 1 1 calc R . .
C13 C 0.1440(6) 0.8479(6) 0.6909(5) 0.038(2) Uani 1 1 d . . .
H13 H 0.1092 0.8979 0.6733 0.045 Uiso 1 1 calc R A .
C14 C 0.2416(5) 0.8561(5) 0.6992(5) 0.031(2) Uani 1 1 d . A .
H14 H 0.272 0.9122 0.6878 0.037 Uiso 1 1 calc R . .
C15 C 0.4549(11) 0.9129(10) 0.9365(10) 0.018(4) Uiso 0.65 1 d PD A 1
H15 H 0.4686 0.9755 0.9313 0.022 Uiso 0.65 1 calc PR A 1
C16 C 0.5163(9) 0.8459(11) 0.9710(7) 0.018(3) Uiso 0.65 1 d PD A 1
H16 H 0.5772 0.8574 0.9921 0.022 Uiso 0.65 1 calc PR A 1
C17 C 0.4679(9) 0.7571(8) 0.9677(7) 0.012(2) Uiso 0.65 1 d PD A 1
H17 H 0.4915 0.7016 0.9864 0.014 Uiso 0.65 1 calc PR A 1
C18 C 0.3780(8) 0.7706(7) 0.9307(7) 0.010(2) Uiso 0.65 1 d PD A 1
H18 H 0.332 0.7249 0.9203 0.012 Uiso 0.65 1 calc PR A 1
C19 C 0.3689(9) 0.8667(9) 0.9116(8) 0.016(3) Uiso 0.65 1 d PD A 1
H19 H 0.3163 0.8937 0.8873 0.019 Uiso 0.65 1 calc PR A 1
C15B C 0.4339(17) 0.9125(18) 0.9254(18) 0.022(9) Uiso 0.35 1 d PD A 2
H15B H 0.4215 0.9728 0.9105 0.027 Uiso 0.35 1 calc PR A 2
C16B C 0.5216(16) 0.8828(17) 0.9609(15) 0.023(6) Uiso 0.35 1 d PD A 2
H16B H 0.5753 0.9193 0.9723 0.028 Uiso 0.35 1 calc PR A 2
C17B C 0.5108(18) 0.7871(17) 0.9753(13) 0.017(5) Uiso 0.35 1 d PD A 2
H17B H 0.5567 0.7489 0.9975 0.021 Uiso 0.35 1 calc PR A 2
C18B C 0.416(2) 0.7596(16) 0.9495(16) 0.028(6) Uiso 0.35 1 d PD A 2
H18B H 0.3906 0.7003 0.954 0.033 Uiso 0.35 1 calc PR A 2
C19B C 0.3676(18) 0.8363(19) 0.9159(18) 0.034(8) Uiso 0.35 1 d PD A 2
H19B H 0.3067 0.8369 0.893 0.04 Uiso 0.35 1 calc PR A 2
C20 C 0.4847(10) 0.9154(9) 0.5602(8) 0.021(3) Uiso 0.6 1 d PD A 1
H20 H 0.4681 0.9748 0.5748 0.025 Uiso 0.6 1 calc PR A 1
C21 C 0.4189(9) 0.8402(11) 0.5513(8) 0.024(3) Uiso 0.6 1 d PD A 1
H21 H 0.3531 0.8415 0.5574 0.029 Uiso 0.6 1 calc PR A 1
C22 C 0.4740(12) 0.7627(12) 0.5315(11) 0.034(5) Uiso 0.6 1 d PD A 1
H22 H 0.4517 0.7026 0.524 0.041 Uiso 0.6 1 calc PR A 1
C23 C 0.5685(15) 0.7943(12) 0.525(2) 0.023(9) Uiso 0.6 1 d PD A 1
H23 H 0.6188 0.7572 0.5107 0.028 Uiso 0.6 1 calc PR A 1
C24 C 0.5789(11) 0.8880(10) 0.5437(10) 0.020(4) Uiso 0.6 1 d PD A 1
H24 H 0.6346 0.9239 0.5448 0.024 Uiso 0.6 1 calc PR A 1
C20B C 0.4493(17) 0.8864(16) 0.5556(14) 0.031(5) Uiso 0.4 1 d PD A 2
H20B H 0.4133 0.9374 0.5682 0.038 Uiso 0.4 1 calc PR A 2
C21B C 0.4153(15) 0.7959(16) 0.5428(13) 0.025(5) Uiso 0.4 1 d PD A 2
H21B H 0.352 0.7758 0.5437 0.03 Uiso 0.4 1 calc PR A 2
C22B C 0.4959(15) 0.7407(17) 0.5284(14) 0.021(6) Uiso 0.4 1 d PD A 2
H22B H 0.4933 0.6773 0.5211 0.025 Uiso 0.4 1 calc PR A 2
C23B C 0.580(2) 0.795(2) 0.527(3) 0.034(17) Uiso 0.4 1 d PD A 2
H23B H 0.6417 0.7768 0.5157 0.041 Uiso 0.4 1 calc PR A 2
C24B C 0.5489(18) 0.884(2) 0.545(2) 0.047(10) Uiso 0.4 1 d PD A 2
H24B H 0.5892 0.9357 0.5506 0.056 Uiso 0.4 1 calc PR A 2
C25 C 0.7149(6) 0.9417(7) 0.7759(5) 0.042(2) Uani 1 1 d . . .
H25 H 0.7193 0.9786 0.8274 0.051 Uiso 1 1 calc R A .
C26 C 0.7646(6) 1.0002(6) 0.7096(5) 0.038(2) Uani 1 1 d . A .
H26A H 0.7615 0.9682 0.6562 0.046 Uiso 1 1 calc R . .
H26B H 0.7314 1.0574 0.7034 0.046 Uiso 1 1 calc R . .
C27 C 0.8675(6) 1.0211(6) 0.7315(7) 0.054(3) Uani 1 1 d . . .
H27A H 0.8983 1.0514 0.6842 0.064 Uiso 1 1 calc R A .
H27B H 0.8703 1.063 0.7789 0.064 Uiso 1 1 calc R . .
C28 C 0.9185(6) 0.9390(6) 0.7523(10) 0.064(3) Uani 1 1 d . A .
H28A H 0.9817 0.9568 0.772 0.077 Uiso 1 1 calc R . .
H28B H 0.9258 0.9026 0.7018 0.077 Uiso 1 1 calc R . .
C29 C 0.8696(5) 0.8796(5) 0.8193(6) 0.039(2) Uani 1 1 d . . .
H29A H 0.8721 0.9114 0.8728 0.046 Uiso 1 1 calc R A .
H29B H 0.903 0.8224 0.8253 0.046 Uiso 1 1 calc R . .
C30 C 0.7654(6) 0.8589(7) 0.7952(7) 0.054(3) Uani 1 1 d . A .
H30A H 0.7634 0.8185 0.7467 0.065 Uiso 1 1 calc R . .
H30B H 0.7338 0.8271 0.8412 0.065 Uiso 1 1 calc R . .
C31 C 0.5429(5) 1.0448(5) 0.7459(7) 0.0341(18) Uani 1 1 d . . .
H31 H 0.5675 1.0674 0.692 0.041 Uiso 1 1 calc R A .
C32 C 0.4337(6) 1.0491(5) 0.7400(7) 0.040(2) Uani 1 1 d . A .
H32A H 0.4111 1.0075 0.6963 0.047 Uiso 1 1 calc R . .
H32B H 0.4061 1.0286 0.7927 0.047 Uiso 1 1 calc R . .
C33 C 0.3998(8) 1.1458(6) 0.7207(6) 0.054(3) Uani 1 1 d . . .
H33A H 0.423 1.1649 0.6659 0.064 Uiso 1 1 calc R A .
H33B H 0.3308 1.1456 0.7192 0.064 Uiso 1 1 calc R . .
C34 C 0.4359(8) 1.2129(6) 0.7868(6) 0.053(3) Uani 1 1 d . A .
H34A H 0.4063 1.198 0.8402 0.064 Uiso 1 1 calc R . .
H34B H 0.418 1.2746 0.7715 0.064 Uiso 1 1 calc R . .
C35 C 0.5443(8) 1.2097(6) 0.7959(6) 0.057(3) Uani 1 1 d . . .
H35A H 0.5737 1.2334 0.745 0.068 Uiso 1 1 calc R A .
H35B H 0.5643 1.2495 0.8419 0.068 Uiso 1 1 calc R . .
C36 C 0.5796(6) 1.1128(6) 0.8123(5) 0.041(2) Uani 1 1 d . A .
H36A H 0.5583 1.0925 0.8673 0.049 Uiso 1 1 calc R . .
H36B H 0.6487 1.114 0.8123 0.049 Uiso 1 1 calc R . .
B1 B 0.0786(5) 0.3571(5) 0.7442(6) 0.0157(16) Uani 1 1 d . . .
C51 C 0.0486(5) 0.2918(5) 0.6657(5) 0.0180(15) Uani 1 1 d . . .
C52 C -0.0477(5) 0.2831(5) 0.6391(5) 0.0197(17) Uani 1 1 d . . .
H52 H -0.0924 0.3213 0.6628 0.024 Uiso 1 1 calc R . .
C53 C -0.0773(6) 0.2200(6) 0.5793(5) 0.0226(18) Uani 1 1 d . . .
C54 C -0.0132(5) 0.1621(5) 0.5413(5) 0.0229(18) Uani 1 1 d . . .
H54 H -0.0332 0.12 0.5006 0.027 Uiso 1 1 calc R . .
C55 C 0.0818(5) 0.1691(5) 0.5659(5) 0.0187(16) Uani 1 1 d . B .
C56 C 0.1114(5) 0.2331(5) 0.6271(5) 0.0204(17) Uani 1 1 d . . .
H56 H 0.1754 0.2364 0.6422 0.024 Uiso 1 1 calc R . .
C57 C -0.1815(6) 0.2156(5) 0.5560(5) 0.0245(18) Uani 1 1 d . . .
F1 F -0.2053(3) 0.2824(4) 0.5033(4) 0.0486(15) Uani 1 1 d . . .
F2 F -0.2379(3) 0.2218(3) 0.6218(3) 0.0379(12) Uani 1 1 d . . .
F3 F -0.2066(3) 0.1362(3) 0.5172(3) 0.0461(14) Uani 1 1 d . . .
C58 C 0.1507(6) 0.1077(5) 0.5275(5) 0.0291(19) Uani 1 1 d . . .
F4A F 0.1175(8) 0.0320(8) 0.4973(8) 0.044(3) Uiso 0.5 1 d P B 1
F5A F 0.2227(8) 0.0792(8) 0.5822(6) 0.034(3) Uiso 0.5 1 d P B 1
F6A F 0.2054(7) 0.1495(6) 0.4667(6) 0.020(2) Uiso 0.5 1 d P B 1
F4B F 0.1082(7) 0.0488(7) 0.4663(7) 0.026(2) Uiso 0.5 1 d P B 2
F5B F 0.1858(10) 0.0495(9) 0.5847(8) 0.053(4) Uiso 0.5 1 d P B 2
F6B F 0.2240(9) 0.1510(9) 0.4949(8) 0.046(4) Uiso 0.5 1 d P B 2
C61 C 0.0130(4) 0.4483(4) 0.7494(5) 0.0162(13) Uani 1 1 d . . .
C62 C -0.0173(4) 0.4929(5) 0.6767(5) 0.0157(15) Uani 1 1 d . . .
H62 H 0.0002 0.4692 0.6249 0.019 Uiso 1 1 calc R . .
C63 C -0.0718(5) 0.5703(5) 0.6781(5) 0.0182(16) Uani 1 1 d . . .
C64 C -0.0991(5) 0.6083(4) 0.7536(6) 0.0198(16) Uani 1 1 d . . .
H64 H -0.1371 0.6597 0.755 0.024 Uiso 1 1 calc R . .
C65 C -0.0681(5) 0.5672(5) 0.8280(6) 0.0206(16) Uani 1 1 d . . .
C66 C -0.0121(5) 0.4888(5) 0.8244(5) 0.0184(15) Uani 1 1 d . . .
H66 H 0.0089 0.4631 0.8744 0.022 Uiso 1 1 calc R . .
C67 C -0.1016(7) 0.6124(7) 0.5967(6) 0.029(2) Uani 1 1 d . . .
F7 F -0.0281(4) 0.6394(4) 0.5512(3) 0.0479(15) Uani 1 1 d . . .
F8 F -0.1562(5) 0.6845(4) 0.6070(4) 0.071(2) Uani 1 1 d . . .
F9 F -0.1516(4) 0.5537(4) 0.5477(3) 0.0454(14) Uani 1 1 d . . .
C68 C -0.0908(7) 0.6071(7) 0.9110(6) 0.032(2) Uani 1 1 d . . .
F10 F -0.0148(4) 0.6489(5) 0.9461(4) 0.077(2) Uani 1 1 d . . .
F11 F -0.1612(4) 0.6690(4) 0.9082(3) 0.0481(15) Uani 1 1 d . . .
F12 F -0.1194(5) 0.5445(4) 0.9667(3) 0.0516(16) Uani 1 1 d . . .
C71 C 0.0590(4) 0.2867(5) 0.8238(5) 0.0147(14) Uani 1 1 d . . .
C72 C -0.0292(5) 0.2783(5) 0.8630(4) 0.0182(17) Uani 1 1 d . . .
H72 H -0.0764 0.3192 0.8487 0.022 Uiso 1 1 calc R . .
C73 C -0.0495(5) 0.2107(5) 0.9229(5) 0.0169(16) Uani 1 1 d . . .
C74 C 0.0184(5) 0.1472(6) 0.9440(5) 0.0275(19) Uani 1 1 d . C .
H74 H 0.0054 0.1015 0.9834 0.033 Uiso 1 1 calc R . .
C75 C 0.1052(6) 0.1536(6) 0.9050(5) 0.0265(19) Uani 1 1 d . . .
C76 C 0.1249(5) 0.2216(5) 0.8468(4) 0.0203(17) Uani 1 1 d . C .
H76 H 0.1848 0.224 0.8219 0.024 Uiso 1 1 calc R . .
C77 C -0.1437(5) 0.2065(5) 0.9644(5) 0.0261(19) Uani 1 1 d . . .
F13 F -0.1852(4) 0.2883(4) 0.9665(4) 0.068(2) Uani 1 1 d . . .
F14 F -0.1388(4) 0.1816(4) 1.0444(3) 0.0428(13) Uani 1 1 d . . .
F15 F -0.2048(4) 0.1474(5) 0.9282(4) 0.0599(17) Uani 1 1 d . . .
C78A C 0.1846(14) 0.0934(14) 0.9364(13) 0.023(5) Uiso 0.5 1 d P C 1
F16A F 0.1433(8) 0.0080(8) 0.9557(8) 0.041(3) Uiso 0.5 1 d P C 1
F17A F 0.2483(7) 0.1293(7) 0.9865(7) 0.037(3) Uiso 0.5 1 d P C 1
F18A F 0.2409(7) 0.0686(7) 0.8695(6) 0.037(2) Uiso 0.5 1 d P C 1
C78B C 0.1761(13) 0.0757(14) 0.9135(13) 0.023(5) Uiso 0.5 1 d P C 2
F16B F 0.1571(6) 0.0234(6) 0.9842(6) 0.019(2) Uiso 0.5 1 d P C 2
F17B F 0.2575(9) 0.1152(9) 0.9445(9) 0.057(3) Uiso 0.5 1 d P C 2
F18B F 0.2042(7) 0.0377(7) 0.8500(6) 0.038(3) Uiso 0.5 1 d P C 2
C81 C 0.1888(4) 0.3956(4) 0.7445(5) 0.0148(13) Uani 1 1 d . . .
C82 C 0.2363(5) 0.4179(5) 0.6705(5) 0.0215(16) Uani 1 1 d . . .
H82 H 0.2059 0.407 0.6194 0.026 Uiso 1 1 calc R . .
C83 C 0.3277(5) 0.4562(5) 0.6708(6) 0.0228(17) Uani 1 1 d . D .
C84 C 0.3760(5) 0.4749(4) 0.7450(6) 0.0195(16) Uani 1 1 d . . .
H84 H 0.4374 0.5002 0.7443 0.023 Uiso 1 1 calc R . .
C85 C 0.3310(5) 0.4552(5) 0.8203(5) 0.0168(16) Uani 1 1 d . E .
C86 C 0.2384(5) 0.4158(5) 0.8188(5) 0.0160(16) Uani 1 1 d . . .
H86 H 0.2087 0.4027 0.8697 0.019 Uiso 1 1 calc R . .
C87 C 0.3725(7) 0.4794(7) 0.5890(6) 0.034(2) Uani 1 1 d . . .
F19B F 0.3845(10) 0.4090(10) 0.5416(9) 0.051(4) Uiso 0.5 1 d P D 2
F19A F 0.3518(8) 0.4170(6) 0.5274(6) 0.021(2) Uiso 0.5 1 d P D 1
F20B F 0.4565(6) 0.5257(7) 0.5976(5) 0.021(2) Uiso 0.5 1 d P D 2
F20A F 0.4707(9) 0.4775(9) 0.5937(7) 0.052(3) Uiso 0.5 1 d P D 1
F21A F 0.3490(11) 0.5594(11) 0.5591(10) 0.067(5) Uiso 0.5 1 d P D 1
F21B F 0.3200(8) 0.5430(7) 0.5456(7) 0.026(3) Uiso 0.5 1 d P D 2
C88 C 0.3776(7) 0.4743(8) 0.9004(6) 0.037(2) Uani 1 1 d . . .
F22A F 0.3776(5) 0.4004(5) 0.9545(5) 0.0382(19) Uiso 0.65 1 d PD E 1
F23A F 0.3290(5) 0.5359(6) 0.9509(5) 0.038(2) Uiso 0.65 1 d PD E 1
F24A F 0.4640(7) 0.5040(8) 0.8983(6) 0.064(3) Uiso 0.65 1 d PD E 1
F22B F 0.4408(11) 0.4105(9) 0.9215(10) 0.053(4) Uiso 0.35 1 d PD E 2
F23B F 0.3271(13) 0.4896(15) 0.9644(14) 0.089(7) Uiso 0.35 1 d PD E 2
F24B F 0.4428(8) 0.5520(8) 0.8965(7) 0.019(3) Uiso 0.35 1 d PD E 2

loop_
_atom_site_aniso_label
_atom_site_aniso_U_11
_atom_site_aniso_U_22
_atom_site_aniso_U_33
_atom_site_aniso_U_23
_atom_site_aniso_U_13
_atom_site_aniso_U_12
Mo1 0.0215(3) 0.0177(4) 0.0167(3) 0.0017(3) 0.0033(3) 0.0043(3)
Mo2 0.0205(3) 0.0271(4) 0.0171(3) 0.0057(3) 0.0014(3) 0.0069(3)
P1 0.0211(11) 0.0286(10) 0.0291(11) 0.0107(11) -0.0033(9) -0.0020(8)
O1 0.045(3) 0.021(3) 0.016(3) 0.000(2) -0.004(3) 0.006(2)
O2 0.034(3) 0.018(3) 0.020(3) 0.003(2) 0.005(2) 0.009(2)
C1 0.016(4) 0.024(3) 0.027(4) -0.001(4) -0.001(3) 0.006(3)
C2 0.019(4) 0.014(3) 0.035(5) 0.000(4) 0.004(4) 0.002(3)
C3 0.022(4) 0.024(4) 0.014(4) 0.002(3) 0.000(3) 0.011(3)
C4 0.030(4) 0.026(4) 0.025(4) 0.002(4) 0.010(4) 0.005(3)
C5 0.019(4) 0.018(4) 0.057(7) 0.010(4) 0.006(4) 0.003(3)
C6 0.028(4) 0.023(4) 0.024(5) -0.003(3) 0.007(3) 0.005(3)
C7 0.021(4) 0.020(4) 0.021(4) 0.000(3) 0.000(3) -0.001(3)
C8 0.031(5) 0.019(4) 0.023(5) 0.001(3) 0.002(3) 0.006(3)
C9 0.014(4) 0.021(4) 0.029(5) -0.002(3) 0.002(3) 0.002(3)
C10 0.024(4) 0.022(4) 0.061(6) 0.005(5) 0.002(4) 0.004(3)
C11 0.037(5) 0.030(4) 0.066(8) -0.007(5) 0.009(5) -0.013(4)
C12 0.017(4) 0.045(6) 0.054(6) -0.002(4) -0.001(4) -0.002(4)
C13 0.031(5) 0.037(5) 0.046(6) 0.007(4) 0.002(4) 0.010(4)
C14 0.028(4) 0.022(4) 0.043(5) 0.012(4) -0.003(4) 0.003(3)
C25 0.024(4) 0.064(6) 0.039(6) 0.024(4) 0.000(4) -0.001(4)
C26 0.027(5) 0.056(6) 0.031(5) 0.017(4) -0.003(4) -0.008(4)
C27 0.044(6) 0.049(6) 0.067(8) 0.024(5) 0.001(5) -0.004(5)
C28 0.018(5) 0.060(6) 0.114(9) -0.014(8) 0.022(6) 0.005(4)
C29 0.023(4) 0.029(4) 0.065(6) 0.004(5) 0.006(5) 0.011(3)
C30 0.028(5) 0.048(6) 0.085(8) 0.021(5) 0.004(5) 0.009(4)
C31 0.043(5) 0.027(4) 0.032(4) 0.006(5) -0.008(4) -0.008(3)
C32 0.049(5) 0.020(4) 0.049(6) -0.010(5) -0.017(5) 0.013(4)
C33 0.081(8) 0.029(5) 0.052(6) 0.005(4) -0.005(5) 0.021(5)
C34 0.075(8) 0.030(5) 0.054(6) 0.004(4) 0.005(5) 0.001(5)
C35 0.099(9) 0.030(5) 0.041(6) -0.009(4) 0.031(6) -0.015(6)
C36 0.033(5) 0.055(6) 0.033(5) -0.011(4) 0.010(4) -0.012(4)
B1 0.023(4) 0.016(3) 0.009(4) 0.010(4) 0.003(4) 0.006(3)
C51 0.021(3) 0.016(4) 0.017(4) 0.000(3) 0.007(4) 0.002(3)
C52 0.021(4) 0.019(4) 0.019(4) 0.002(3) 0.003(3) 0.000(3)
C53 0.030(4) 0.020(4) 0.018(4) 0.000(3) 0.005(3) 0.001(4)
C54 0.038(5) 0.014(4) 0.017(4) -0.004(3) 0.005(3) 0.000(3)
C55 0.023(4) 0.015(4) 0.019(4) -0.004(3) 0.010(3) -0.001(3)
C56 0.018(4) 0.022(4) 0.021(4) 0.006(3) 0.005(3) 0.002(3)
C57 0.030(4) 0.012(4) 0.032(5) -0.011(3) -0.011(4) 0.006(3)
F1 0.038(3) 0.048(3) 0.061(4) 0.020(3) -0.015(3) 0.013(3)
F2 0.025(2) 0.040(3) 0.049(3) -0.012(2) 0.005(2) -0.002(2)
F3 0.040(3) 0.036(3) 0.063(4) -0.025(3) -0.022(3) 0.011(2)
C58 0.040(5) 0.016(4) 0.031(5) 0.001(4) -0.001(4) -0.001(4)
C61 0.013(3) 0.017(3) 0.019(3) -0.003(4) 0.004(3) -0.003(3)
C62 0.013(3) 0.017(4) 0.017(4) -0.001(3) 0.004(3) -0.007(3)
C63 0.019(3) 0.012(4) 0.023(4) 0.001(3) -0.008(4) -0.002(3)
C64 0.022(4) 0.014(3) 0.023(4) 0.003(4) 0.010(4) 0.003(3)
C65 0.021(4) 0.018(4) 0.022(4) -0.009(4) 0.001(4) -0.005(3)
C66 0.022(3) 0.014(4) 0.019(4) 0.003(4) 0.001(4) 0.000(3)
C67 0.031(5) 0.025(5) 0.031(5) 0.004(4) 0.000(4) 0.010(4)
F7 0.052(3) 0.063(4) 0.029(3) 0.029(3) -0.001(2) -0.008(3)
F8 0.115(5) 0.061(4) 0.041(3) 0.013(3) -0.010(3) 0.065(4)
F9 0.055(3) 0.053(4) 0.027(3) 0.015(3) -0.018(2) -0.009(3)
C68 0.048(6) 0.021(5) 0.028(5) -0.004(4) 0.010(4) 0.008(4)
F10 0.059(4) 0.099(6) 0.071(5) -0.073(4) 0.004(3) -0.018(4)
F11 0.076(4) 0.038(3) 0.032(3) 0.000(2) 0.014(3) 0.030(3)
F12 0.095(5) 0.035(3) 0.025(3) 0.004(2) 0.024(3) 0.021(3)
C71 0.018(3) 0.007(3) 0.019(4) -0.006(3) -0.002(3) 0.000(3)
C72 0.033(4) 0.011(4) 0.011(4) -0.004(3) -0.001(3) 0.008(3)
C73 0.025(4) 0.009(4) 0.017(4) -0.002(3) 0.009(3) 0.005(3)
C74 0.027(4) 0.025(5) 0.031(5) 0.009(4) 0.002(4) 0.006(4)
C75 0.023(4) 0.027(5) 0.030(5) 0.005(4) 0.004(3) 0.010(3)
C76 0.020(4) 0.021(4) 0.020(4) 0.004(3) 0.002(3) 0.005(3)
C77 0.024(4) 0.017(4) 0.038(5) 0.017(4) 0.003(4) 0.006(3)
F13 0.058(4) 0.049(4) 0.097(5) 0.042(3) 0.052(3) 0.037(3)
F14 0.045(3) 0.056(3) 0.027(3) 0.011(2) 0.016(2) 0.006(3)
F15 0.026(3) 0.100(5) 0.053(4) -0.019(3) 0.012(3) -0.027(3)
C81 0.016(4) 0.011(3) 0.017(3) -0.002(3) 0.001(3) 0.001(3)
C82 0.027(4) 0.025(4) 0.013(4) -0.002(4) 0.007(4) 0.000(3)
C83 0.019(4) 0.024(4) 0.025(4) 0.001(4) 0.009(4) -0.003(3)
C84 0.010(4) 0.023(3) 0.026(4) -0.006(4) 0.002(4) 0.003(3)
C85 0.023(4) 0.016(4) 0.012(4) 0.000(3) 0.001(3) 0.007(3)
C86 0.022(4) 0.011(4) 0.015(4) -0.002(3) 0.007(3) 0.003(3)
C87 0.037(6) 0.035(6) 0.028(5) -0.001(4) 0.015(4) -0.004(4)
C88 0.024(5) 0.043(6) 0.044(6) 0.013(5) 0.012(4) 0.008(4)

loop_
_atom_type_symbol
_atom_type_description
_atom_type_scat_dispersion_real
_atom_type_scat_dispersion_imag
_atom_type_scat_source
C C 0.0033 0.0016 'International Tables Vol C Tables 4.2.6.8 and 6.1.1.4'
H H 0 0 'International Tables Vol C Tables 4.2.6.8 and 6.1.1.4'
O O 0.0106 0.006 'International Tables Vol C Tables 4.2.6.8 and 6.1.1.4'
F F 0.0171 0.0103 'International Tables Vol C Tables 4.2.6.8 and 6.1.1.4'
P P 0.1023 0.0942 'International Tables Vol C Tables 4.2.6.8 and 6.1.1.4'
Mo Mo -1.6832 0.6857 'International Tables Vol C Tables 4.2.6.8 and 6.1.1.4'
B B 0.0013 0.0007 'International Tables Vol C Tables 4.2.6.8 and 6.1.1.4'

loop_
_geom_angle_atom_site_label_1
_geom_angle_atom_site_label_2
_geom_angle_atom_site_label_3
_geom_angle
C8 Mo1 O1 106.4(3)
C8 Mo1 C19B 88.5(7)
O1 Mo1 C19B 128.4(7)
C8 Mo1 C15B 110.3(6)
O1 Mo1 C15B 138.1(7)
C19B Mo1 C15B 36.2(5)
C8 Mo1 C18B 106.0(9)
O1 Mo1 C18B 93.0(7)
C19B Mo1 C18B 35.9(5)
C15B Mo1 C18B 58.1(9)
C8 Mo1 C19 89.0(4)
O1 Mo1 C19 138.3(3)
C19B Mo1 C19 10.9(7)
C15B Mo1 C19 28.1(6)
C18B Mo1 C19 45.3(7)
C8 Mo1 C15 118.6(4)
O1 Mo1 C15 131.1(4)
C19B Mo1 C15 41.9(8)
C15B Mo1 C15 8.3(6)
C18B Mo1 C15 58.3(7)
C19 Mo1 C15 35.0(5)
C8 Mo1 C18 92.1(3)
O1 Mo1 C18 104.2(3)
C19B Mo1 C18 24.6(6)
C15B Mo1 C18 55.6(7)
C18B Mo1 C18 15.6(7)
C19 Mo1 C18 35.4(3)
C15 Mo1 C18 58.4(5)
C8 Mo1 C16 146.5(4)
O1 Mo1 C16 96.1(4)
C19B Mo1 C16 58.0(7)
C15B Mo1 C16 42.2(7)
C18B Mo1 C16 47.3(8)
C19 Mo1 C16 58.1(4)
C15 Mo1 C16 35.1(4)
C18 Mo1 C16 57.9(4)
C8 Mo1 P1 96.0(2)
O1 Mo1 P1 102.02(16)
O1 Mo1 Mo2 84.76(16)
C19B Mo1 P1 125.7(7)
C15B Mo1 P1 93.7(7)
C18B Mo1 P1 148.7(7)
C19 Mo1 P1 114.8(3)
C15 Mo1 P1 91.7(4)
C18 Mo1 P1 149.1(3)
C16 Mo1 P1 103.2(4)
C8 Mo1 C17 123.7(4)
O1 Mo1 C17 81.5(3)
C19B Mo1 C17 50.9(7)
C15B Mo1 C17 61.6(7)
C18B Mo1 C17 18.9(7)
C19 Mo1 C17 58.3(4)
C15 Mo1 C17 58.7(4)
C18 Mo1 C17 34.4(3)
C16 Mo1 C17 35.3(4)
P1 Mo1 C17 137.8(3)
C8 Mo1 C17B 141.2(6)
O1 Mo1 C17B 80.9(6)
C19B Mo1 C17B 60.0(8)
C15B Mo1 C17B 57.8(8)
C18B Mo1 C17B 35.2(9)
C19 Mo1 C17B 64.4(6)
C15 Mo1 C17B 52.3(6)
C18 Mo1 C17B 49.7(6)
C16 Mo1 C17B 20.8(5)
P1 Mo1 C17B 120.2(6)
C17 Mo1 C17B 17.9(5)
C8 Mo2 O2 107.0(2)
C8 Mo2 C24B 135.6(7)
O2 Mo2 C24B 112.4(7)
C8 Mo2 C20B 99.5(6)
O2 Mo2 C20B 138.3(5)
C24B Mo2 C20B 36.2(5)
C8 Mo2 C21 89.5(4)
O2 Mo2 C21 128.4(4)
C24B Mo2 C21 49.8(7)
C20B Mo2 C21 19.8(5)
C8 Mo2 C20 110.1(4)
O2 Mo2 C20 138.0(3)
C24B Mo2 C20 26.4(6)
C20B Mo2 C20 16.2(5)
C21 Mo2 C20 35.7(4)
C8 Mo2 C22 106.1(5)
O2 Mo2 C22 93.1(5)
C24B Mo2 C22 53.1(9)
C20B Mo2 C22 48.2(7)
C21 Mo2 C22 35.6(4)
C20 Mo2 C22 58.5(5)
C8 Mo2 C23 140.5(6)
O2 Mo2 C23 82.7(6)
C24B Mo2 C23 34.6(11)
C20B Mo2 C23 56.8(8)
C21 Mo2 C23 57.4(7)
C20 Mo2 C23 56.1(7)
C22 Mo2 C23 34.5(5)
C8 Mo2 P1 95.4(2)
O2 Mo2 P1 101.80(16)
O2 Mo2 Mo1 85.22(15)
C24B Mo2 P1 96.0(8)
C20B Mo2 P1 107.2(6)
C21 Mo2 P1 125.4(4)
C20 Mo2 P1 93.6(4)
C22 Mo2 P1 149.1(5)
C23 Mo2 P1 120.5(4)
C8 Mo2 C21B 88.4(5)
O2 Mo2 C21B 113.9(6)
C24B Mo2 C21B 57.5(8)
C20B Mo2 C21B 34.6(5)
C21 Mo2 C21B 15.8(4)
C20 Mo2 C21B 49.6(5)
C22 Mo2 C21B 23.8(6)
C23 Mo2 C21B 53.8(7)
P1 Mo2 C21B 141.2(6)
C8 Mo2 C24 144.7(4)
O2 Mo2 C24 105.5(4)
C24B Mo2 C24 9.6(7)
C20B Mo2 C24 45.7(6)
C21 Mo2 C24 59.1(5)
C20 Mo2 C24 34.7(4)
C22 Mo2 C24 58.6(6)
C23 Mo2 C24 33.8(4)
P1 Mo2 C24 91.1(4)
C21B Mo2 C24 65.9(6)
C8 Mo2 C23B 144.2(8)
O2 Mo2 C23B 80.7(10)
C24B Mo2 C23B 34.9(7)
C20B Mo2 C23B 59.5(11)
C21 Mo2 C23B 60.9(10)
C20 Mo2 C23B 57.7(10)
C22 Mo2 C23B 38.1(10)
C23 Mo2 C23B 3.8(13)
P1 Mo2 C23B 117.7(6)
C21B Mo2 C23B 57.5(10)
C24 Mo2 C23B 33.0(9)
C25 P1 C31 103.3(4)
C25 P1 Mo1 122.5(3)
C31 P1 Mo1 121.2(3)
C25 P1 Mo2 125.3(3)
C31 P1 Mo2 116.9(3)
Mo1 P1 Mo2 65.31(6)
C1 O1 Mo1 123.3(5)
C1 O2 Mo2 123.9(5)
O2 C1 O1 121.5(6)
O2 C1 C2 119.3(7)
O1 C1 C2 119.1(7)
C7 C2 C3 119.9(6)
C7 C2 C1 120.1(8)
C3 C2 C1 119.9(7)
C4 C3 C2 118.3(7)
C4 C3 H3 120.8
C2 C3 H3 120.8
C5 C4 C3 120.0(8)
C5 C4 H4 120
C3 C4 H4 120
C6 C5 C4 120.8(7)
C6 C5 H5 119.6
C4 C5 H5 119.6
C5 C6 C7 119.4(7)
C5 C6 H6 120.3
C7 C6 H6 120.3
C2 C7 C6 121.5(7)
C2 C7 H7 119.3
C6 C7 H7 119.3
C9 C8 Mo2 139.1(6)
C9 C8 Mo1 138.5(6)
Mo2 C8 Mo1 81.6(3)
C10 C9 C14 118.0(7)
C10 C9 C8 120.6(6)
C14 C9 C8 121.3(6)
C9 C10 C11 120.8(7)
C9 C10 H10 119.6
C11 C10 H10 119.6
C12 C11 C10 120.6(8)
C12 C11 H11 119.7
C10 C11 H11 119.7
C11 C12 C13 119.6(8)
C11 C12 H12 120.2
C13 C12 H12 120.2
C12 C13 C14 120.0(8)
C12 C13 H13 120
C14 C13 H13 120
C13 C14 C9 121.0(7)
C13 C14 H14 119.5
C9 C14 H14 119.5
C19 C15 C16 107.7(13)
C19 C15 Mo1 72.5(8)
C16 C15 Mo1 72.7(8)
C19 C15 H15 126.1
C16 C15 H15 126.1
Mo1 C15 H15 120.5
C15 C16 C17 108.5(12)
C15 C16 Mo1 72.2(8)
C17 C16 Mo1 73.1(7)
C15 C16 H16 125.7
C17 C16 H16 125.7
Mo1 C16 H16 120.6
C18 C17 C16 107.0(9)
C18 C17 Mo1 71.9(6)
C16 C17 Mo1 71.5(6)
C18 C17 H17 126.5
C16 C17 H17 126.5
Mo1 C17 H17 121.8
C17 C18 C19 109.0(10)
C17 C18 Mo1 73.7(6)
C19 C18 Mo1 72.1(6)
C17 C18 H18 125.5
C19 C18 H18 125.5
Mo1 C18 H18 120.4
C15 C19 C18 107.8(11)
C15 C19 Mo1 72.5(8)
C18 C19 Mo1 72.5(6)
C15 C19 H19 126.1
C18 C19 H19 126.1
Mo1 C19 H19 120.7
C16B C15B C19B 111(2)
C16B C15B Mo1 75.5(15)
C19B C15B Mo1 70.7(16)
C16B C15B H15B 124.6
C19B C15B H15B 124.6
Mo1 C15B H15B 120.7
C17B C16B C15B 107(2)
C17B C16B Mo1 72.5(12)
C15B C16B Mo1 69.4(15)
C17B C16B H16B 126.6
C15B C16B H16B 126.6
Mo1 C16B H16B 123.2
C16B C17B C18B 107.7(19)
C16B C17B Mo1 73.2(12)
C18B C17B Mo1 70.1(12)
C16B C17B H17B 126.2
C18B C17B H17B 126.2
Mo1 C17B H17B 122.2
C19B C18B C17B 110(2)
C19B C18B Mo1 70.5(15)
C17B C18B Mo1 74.7(13)
C19B C18B H18B 124.9
C17B C18B H18B 124.9
Mo1 C18B H18B 121.5
C18B C19B C15B 104(2)
C18B C19B Mo1 73.6(15)
C15B C19B Mo1 73.0(16)
C18B C19B H19B 127.8
C15B C19B H19B 127.8
Mo1 C19B H19B 117.9
C24 C20 C21 111.1(12)
C24 C20 Mo2 76.4(8)
C21 C20 Mo2 72.0(7)
C24 C20 H20 124.5
C21 C20 H20 124.5
Mo2 C20 H20 118.7
C22 C21 C20 106.0(12)
C22 C21 Mo2 72.4(9)
C20 C21 Mo2 72.3(7)
C22 C21 H21 127
C20 C21 H21 127
Mo2 C21 H21 120.2
C23 C22 C21 106.7(16)
C23 C22 Mo2 75.1(15)
C21 C22 Mo2 72.0(9)
C23 C22 H22 126.6
C21 C22 H22 126.6
Mo2 C22 H22 118.3
C24 C23 C22 112.4(18)
C24 C23 Mo2 74.5(13)
C22 C23 Mo2 70.4(13)
C24 C23 H23 123.8
C22 C23 H23 123.8
Mo2 C23 H23 122.9
C23 C24 C20 103.8(15)
C23 C24 Mo2 71.7(14)
C20 C24 Mo2 68.9(8)
C23 C24 H24 128.1
C20 C24 H24 128.1
Mo2 C24 H24 123.1
C21B C20B C24B 106(2)
C21B C20B Mo2 77.9(12)
C24B C20B Mo2 70.6(16)
C21B C20B H20B 126.9
C24B C20B H20B 126.9
Mo2 C20B H20B 116.8
C20B C21B C22B 107.3(18)
C20B C21B Mo2 67.5(11)
C22B C21B Mo2 73.6(12)
C20B C21B H21B 126.4
C22B C21B H21B 126.4
Mo2 C21B H21B 124.1
C23B C22B C21B 111(2)
C23B C22B Mo2 73(2)
C21B C22B Mo2 72.3(12)
C23B C22B H22B 124.6
C21B C22B H22B 124.6
Mo2 C22B H22B 122
C22B C23B C24B 104(3)
C22B C23B Mo2 74(2)
C24B C23B Mo2 66(2)
C22B C23B H23B 128.1
C24B C23B H23B 128.1
Mo2 C23B H23B 124
C20B C24B C23B 112(3)
C20B C24B Mo2 73.2(15)
C23B C24B Mo2 79(3)
C20B C24B H24B 124
C23B C24B H24B 124
Mo2 C24B H24B 115.3
C30 C25 C26 112.7(8)
C30 C25 P1 115.1(7)
C26 C25 P1 113.5(6)
C30 C25 H25 104.7
C26 C25 H25 104.7
P1 C25 H25 104.7
C27 C26 C25 112.2(7)
C27 C26 H26A 109.2
C25 C26 H26A 109.2
C27 C26 H26B 109.2
C25 C26 H26B 109.2
H26A C26 H26B 107.9
C28 C27 C26 112.2(8)
C28 C27 H27A 109.2
C26 C27 H27A 109.2
C28 C27 H27B 109.2
C26 C27 H27B 109.2
H27A C27 H27B 107.9
C27 C28 C29 113.7(8)
C27 C28 H28A 108.8
C29 C28 H28A 108.8
C27 C28 H28B 108.8
C29 C28 H28B 108.8
H28A C28 H28B 107.7
C28 C29 C30 110.6(8)
C28 C29 H29A 109.5
C30 C29 H29A 109.5
C28 C29 H29B 109.5
C30 C29 H29B 109.5
H29A C29 H29B 108.1
C25 C30 C29 111.9(8)
C25 C30 H30A 109.2
C29 C30 H30A 109.2
C25 C30 H30B 109.2
C29 C30 H30B 109.2
H30A C30 H30B 107.9
C36 C31 C32 109.6(7)
C36 C31 P1 115.3(6)
C32 C31 P1 112.9(5)
C36 C31 H31 106.1
C32 C31 H31 106.1
P1 C31 H31 106.1
C33 C32 C31 112.5(7)
C33 C32 H32A 109.1
C31 C32 H32A 109.1
C33 C32 H32B 109.1
C31 C32 H32B 109.1
H32A C32 H32B 107.8
C34 C33 C32 110.3(8)
C34 C33 H33A 109.6
C32 C33 H33A 109.6
C34 C33 H33B 109.6
C32 C33 H33B 109.6
H33A C33 H33B 108.1
C33 C34 C35 111.3(9)
C33 C34 H34A 109.4
C35 C34 H34A 109.4
C33 C34 H34B 109.4
C35 C34 H34B 109.4
H34A C34 H34B 108
C36 C35 C34 112.9(8)
C36 C35 H35A 109
C34 C35 H35A 109
C36 C35 H35B 109
C34 C35 H35B 109
H35A C35 H35B 107.8
C35 C36 C31 111.5(7)
C35 C36 H36A 109.3
C31 C36 H36A 109.3
C35 C36 H36B 109.3
C31 C36 H36B 109.3
H36A C36 H36B 108
C51 B1 C81 115.7(6)
C51 B1 C61 111.8(6)
C81 B1 C61 105.7(5)
C51 B1 C71 101.1(5)
C81 B1 C71 110.7(6)
C61 B1 C71 112.1(6)
C56 C51 C52 115.6(7)
C56 C51 B1 123.0(6)
C52 C51 B1 121.0(6)
C53 C52 C51 122.4(7)
C53 C52 H52 118.8
C51 C52 H52 118.8
C52 C53 C54 121.1(7)
C52 C53 C57 118.2(7)
C54 C53 C57 120.7(7)
C53 C54 C55 117.9(7)
C53 C54 H54 121
C55 C54 H54 121
C54 C55 C56 120.7(7)
C54 C55 C58 119.0(7)
C56 C55 C58 120.3(7)
C51 C56 C55 122.3(7)
C51 C56 H56 118.8
C55 C56 H56 118.8
F2 C57 F1 106.8(6)
F2 C57 F3 106.0(7)
F1 C57 F3 105.8(6)
F2 C57 C53 112.8(7)
F1 C57 C53 112.5(7)
F3 C57 C53 112.4(6)
F4A C58 F6B 122.3(10)
F4A C58 F5B 80.9(9)
F6B C58 F5B 106.1(10)
F4A C58 F6A 107.8(9)
F5B C58 F6A 123.2(10)
F4A C58 F5A 103.1(9)
F6B C58 F5A 79.9(9)
F6A C58 F5A 99.7(8)
F6B C58 F4B 109.5(9)
F5B C58 F4B 103.8(9)
F6A C58 F4B 90.4(8)
F5A C58 F4B 122.7(8)
F4A C58 C55 116.7(9)
F6B C58 C55 113.5(8)
F5B C58 C55 110.9(8)
F6A C58 C55 113.4(7)
F5A C58 C55 114.3(8)
F4B C58 C55 112.4(7)
C66 C61 C62 115.7(5)
C66 C61 B1 123.0(7)
C62 C61 B1 121.2(7)
C63 C62 C61 123.3(8)
C63 C62 H62 118.4
C61 C62 H62 118.4
C62 C63 C64 120.4(7)
C62 C63 C67 119.1(8)
C64 C63 C67 120.4(7)
C63 C64 C65 118.2(6)
C63 C64 H64 120.9
C65 C64 H64 120.9
C64 C65 C66 120.0(8)
C64 C65 C68 121.0(7)
C66 C65 C68 119.0(8)
C61 C66 C65 122.4(8)
C61 C66 H66 118.8
C65 C66 H66 118.8
F7 C67 F8 107.4(8)
F7 C67 F9 105.3(7)
F8 C67 F9 105.8(8)
F7 C67 C63 112.0(7)
F8 C67 C63 112.9(7)
F9 C67 C63 112.9(7)
F12 C68 F10 104.9(8)
F12 C68 F11 105.3(7)
F10 C68 F11 107.4(8)
F12 C68 C65 113.2(8)
F10 C68 C65 111.9(7)
F11 C68 C65 113.6(8)
C76 C71 C72 115.4(7)
C76 C71 B1 121.4(6)
C72 C71 B1 122.4(6)
C71 C72 C73 122.4(7)
C71 C72 H72 118.8
C73 C72 H72 118.8
C74 C73 C72 120.2(7)
C74 C73 C77 119.6(7)
C72 C73 C77 120.1(7)
C75 C74 C73 118.1(7)
C75 C74 H74 120.9
C73 C74 H74 120.9
C74 C75 C76 121.1(7)
C74 C75 C78A 118.4(10)
C76 C75 C78A 119.8(10)
C74 C75 C78B 120.2(10)
C76 C75 C78B 117.8(9)
C75 C76 C71 122.7(7)
C75 C76 H76 118.7
C71 C76 H76 118.7
F14 C77 F15 105.9(6)
F14 C77 F13 104.3(7)
F15 C77 F13 107.3(7)
F14 C77 C73 112.9(6)
F15 C77 C73 113.2(7)
F13 C77 C73 112.6(6)
F17A C78A F18A 100.7(15)
F17A C78A F16A 119.4(16)
F18A C78A F16A 99.6(15)
F17A C78A C75 118.6(16)
F18A C78A C75 109.3(14)
F16A C78A C75 106.9(14)
F18B C78B F17B 102.2(15)
F18B C78B F16B 119.0(17)
F17B C78B F16B 95.0(14)
F18B C78B C75 119.0(15)
F17B C78B C75 106.0(15)
F16B C78B C75 111.0(14)
C82 C81 C86 115.8(6)
C82 C81 B1 121.6(7)
C86 C81 B1 122.4(7)
C83 C82 C81 121.8(8)
C83 C82 H82 119.1
C81 C82 H82 119.1
C84 C83 C82 121.6(8)
C84 C83 C87 120.1(7)
C82 C83 C87 118.3(8)
C85 C84 C83 118.7(7)
C85 C84 H84 120.7
C83 C84 H84 120.7
C84 C85 C86 119.0(7)
C84 C85 C88 121.2(7)
C86 C85 C88 119.8(7)
C81 C86 C85 123.2(7)
C81 C86 H86 118.4
C85 C86 H86 118.4
F19B C87 F21A 122.4(12)
F19B C87 F20B 109.0(10)
F21A C87 F20B 80.2(10)
F21A C87 F19A 106.1(11)
F20B C87 F19A 125.0(9)
F19B C87 F21B 108.8(11)
F20B C87 F21B 101.0(9)
F19A C87 F21B 88.7(9)
F19B C87 F20A 82.2(10)
F21A C87 F20A 108.1(11)
F19A C87 F20A 102.8(9)
F21B C87 F20A 126.0(10)
F19B C87 C83 113.4(10)
F21A C87 C83 114.0(10)
F20B C87 C83 112.8(8)
F19A C87 C83 113.5(9)
F21B C87 C83 111.2(8)
F20A C87 C83 111.6(9)
F23B C88 F24A 119.7(15)
F23B C88 F22B 107.7(13)
F24A C88 F22B 66.6(9)
F23B C88 F22A 69.1(11)
F24A C88 F22A 105.3(9)
F22B C88 F22A 45.0(7)
F24A C88 F23A 106.0(10)
F22B C88 F23A 130.0(11)
F22A C88 F23A 98.6(8)
F23B C88 F24B 104.3(13)
F22B C88 F24B 97.8(10)
F22A C88 F24B 129.0(10)
F23A C88 F24B 80.4(8)
F23B C88 C85 119.2(13)
F24A C88 C85 117.3(9)
F22B C88 C85 112.9(11)
F22A C88 C85 114.0(9)
F23A C88 C85 113.7(8)
F24B C88 C85 112.7(8)

loop_
_geom_bond_atom_site_label_1
_geom_bond_atom_site_label_2
_geom_bond_distance
Mo1 C8 1.971(8)
Mo1 O1 2.047(5)
Mo1 C19B 2.30(3)
Mo1 C15B 2.33(3)
Mo1 C18B 2.34(2)
Mo1 C19 2.366(12)
Mo1 C15 2.367(16)
Mo1 C18 2.371(10)
Mo1 C16 2.372(12)
Mo1 P1 2.377(2)
Mo1 Mo2 2.5764(12)
Mo1 C17 2.394(10)
Mo1 C17B 2.40(2)
Mo2 C8 1.970(8)
Mo2 O2 2.045(5)
Mo2 C24B 2.25(3)
Mo2 C20B 2.28(2)
Mo2 C21 2.319(13)
Mo2 C20 2.323(13)
Mo2 C22 2.325(18)
Mo2 C23 2.39(3)
Mo2 P1 2.398(2)
Mo2 C21B 2.42(2)
Mo2 C24 2.421(15)
Mo2 C23B 2.42(5)
P1 C25 1.849(8)
P1 C31 1.866(7)
O1 C1 1.294(10)
O2 C1 1.249(9)
C1 C2 1.479(9)
C2 C7 1.347(11)
C2 C3 1.424(11)
C3 C4 1.390(10)
C3 H3 0.93
C4 C5 1.382(12)
C4 H4 0.93
C5 C6 1.370(11)
C5 H5 0.93
C6 C7 1.380(10)
C6 H6 0.93
C7 H7 0.93
C8 C9 1.479(10)
C9 C10 1.377(10)
C9 C14 1.397(10)
C10 C11 1.386(11)
C10 H10 0.93
C11 C12 1.369(12)
C11 H11 0.93
C12 C13 1.378(12)
C12 H12 0.93
C13 C14 1.379(11)
C13 H13 0.93
C14 H14 0.93
C15 C19 1.424(19)
C15 C16 1.427(15)
C15 H15 0.93
C16 C17 1.447(18)
C16 H16 0.93
C17 C18 1.411(13)
C17 H17 0.93
C18 C19 1.439(13)
C18 H18 0.93
C19 H19 0.93
C15B C16B 1.431(18)
C15B C19B 1.439(19)
C15B H15B 0.93
C16B C17B 1.416(18)
C16B H16B 0.93
C17B C18B 1.44(4)
C17B H17B 0.93
C18B C19B 1.428(19)
C18B H18B 0.93
C19B H19B 0.93
C20 C24 1.417(15)
C20 C21 1.422(15)
C20 H20 0.93
C21 C22 1.420(16)
C21 H21 0.93
C22 C23 1.398(17)
C22 H22 0.93
C23 C24 1.398(15)
C23 H23 0.93
C24 H24 0.93
C20B C21B 1.404(18)
C20B C24B 1.410(18)
C20B H20B 0.93
C21B C22B 1.42(3)
C21B H21B 0.93
C22B C23B 1.408(19)
C22B H22B 0.93
C23B C24B 1.412(19)
C23B H23B 0.93
C24B H24B 0.93
C25 C30 1.446(12)
C25 C26 1.517(10)
C25 H25 0.98
C26 C27 1.510(11)
C26 H26A 0.97
C26 H26B 0.97
C27 C28 1.446(12)
C27 H27A 0.97
C27 H27B 0.97
C28 C29 1.526(14)
C28 H28A 0.97
C28 H28B 0.97
C29 C30 1.536(12)
C29 H29A 0.97
C29 H29B 0.97
C30 H30A 0.97
C30 H30B 0.97
C31 C36 1.529(12)
C31 C32 1.541(11)
C31 H31 0.98
C32 C33 1.527(10)
C32 H32A 0.97
C32 H32B 0.97
C33 C34 1.513(13)
C33 H33A 0.97
C33 H33B 0.97
C34 C35 1.532(14)
C34 H34A 0.97
C34 H34B 0.97
C35 C36 1.528(13)
C35 H35A 0.97
C35 H35B 0.97
C36 H36A 0.97
C36 H36B 0.97
B1 C51 1.618(12)
B1 C81 1.635(10)
B1 C61 1.637(9)
B1 C71 1.650(10)
C51 C56 1.388(10)
C51 C52 1.419(10)
C52 C53 1.379(11)
C52 H52 0.93
C53 C54 1.387(11)
C53 C57 1.510(11)
C54 C55 1.392(11)
C54 H54 0.93
C55 C56 1.403(11)
C55 C58 1.467(11)
C56 H56 0.93
C57 F2 1.320(9)
C57 F1 1.333(9)
C57 F3 1.349(9)
C58 F4A 1.278(14)
C58 F6B 1.303(14)
C58 F5B 1.347(14)
C58 F6A 1.370(12)
C58 F5A 1.405(13)
C58 F4B 1.418(13)
C61 C66 1.382(11)
C61 C62 1.398(11)
C62 C63 1.377(9)
C62 H62 0.93
C63 C64 1.381(12)
C63 C67 1.498(11)
C64 C65 1.401(12)
C64 H64 0.93
C65 C66 1.403(10)
C65 C68 1.482(12)
C66 H66 0.93
C67 F7 1.315(10)
C67 F8 1.324(10)
C67 F9 1.342(11)
C68 F12 1.327(11)
C68 F10 1.337(11)
C68 F11 1.355(11)
C71 C76 1.389(9)
C71 C72 1.392(10)
C72 C73 1.396(10)
C72 H72 0.93
C73 C74 1.384(10)
C73 C77 1.480(10)
C74 C75 1.371(11)
C74 H74 0.93
C75 C76 1.380(11)
C75 C78A 1.52(2)
C75 C78B 1.53(2)
C76 H76 0.93
C77 F14 1.326(9)
C77 F15 1.331(10)
C77 F13 1.339(9)
C78A F17A 1.30(2)
C78A F18A 1.38(2)
C78A F16A 1.39(2)
C78B F18B 1.22(2)
C78B F17B 1.36(2)
C78B F16B 1.38(2)
C81 C82 1.391(11)
C81 C86 1.398(11)
C82 C83 1.387(10)
C82 H82 0.93
C83 C84 1.385(12)
C83 C87 1.483(12)
C84 C85 1.383(11)
C84 H84 0.93
C85 C86 1.409(10)
C85 C88 1.457(13)
C86 H86 0.93
C87 F19B 1.288(16)
C87 F21A 1.308(18)
C87 F20B 1.352(13)
C87 F19A 1.363(14)
C87 F21B 1.382(14)
C87 F20A 1.382(15)
C88 F23B 1.27(2)
C88 F24A 1.278(13)
C88 F22B 1.342(17)
C88 F22A 1.379(12)
C88 F23A 1.397(13)
C88 F24B 1.439(15)
